data_1530684
loop_
_publ_author_name
'Salomov, A.S.'
'Sharipov, Kh.T.'
'Svetlov, A.A.'
'Parpiev, N.A.'
'Mikhailov, Yu.N.'
'Kanishcheva, A.S.'
'Porai-Koshits, M.A.'
'Sinitsyn, N.M.'

_publ_section_title
;
 Crystal structure of monohydrates of pentafluoronitrosyl complexes of
 osmium and ruthenium
;
_journal_name_full
;
Koordinatsionnaya Khimiya (= Coordination Chemistry (USSR))
;
_journal_page_first 1285
_journal_page_last 1288
_journal_volume 10
_journal_year 1984
_chemical_formula_sum 'Cs2 F5 H2 N O2 Os'
_chemical_name_systematic 'Cs2 (Os (N O) F5) (H2 O)'
_space_group_IT_number 63
_symmetry_space_group_name_Hall '-C 2c 2'
_symmetry_space_group_name_H-M 'C m c m'
_cell_angle_alpha 90
_cell_angle_beta 90
_cell_angle_gamma 90
_cell_formula_units_Z 4
_cell_length_a 6.75
_cell_length_b 19.534
_cell_length_c 6.787
_cell_volume 894.896
_citation_journal_id_ASTM KOKHDC
_cod_data_source_file Salomov_KOKHDC_1984_1215.cif
_cod_data_source_block H2Cs2F5N1O2Os1
_cod_depositor_comments
;
 Marking attached hydrogen atoms.

 Antanas Vaitkus,
 2018-09-24
;
_cod_original_cell_volume 894.8965
_cod_original_formula_sum 'H2 Cs2 F5 N1 O2 Os1'
_cod_database_code 1530684

loop_
_symmetry_equiv_pos_as_xyz
x,y,z
-x,-y,z+1/2
x,-y,-z
-x,y,-z+1/2
-x,-y,-z
x,y,-z-1/2
-x,y,z
x,-y,z-1/2
x+1/2,y+1/2,z
-x+1/2,-y+1/2,z+1/2
x+1/2,-y+1/2,-z
-x+1/2,y+1/2,-z+1/2
-x+1/2,-y+1/2,-z
x+1/2,y+1/2,-z-1/2
-x+1/2,y+1/2,z
x+1/2,-y+1/2,z-1/2

loop_
_atom_site_label
_atom_site_type_symbol
_atom_site_fract_x
_atom_site_fract_y
_atom_site_fract_z
_atom_site_occupancy
_atom_site_attached_hydrogens
_atom_site_U_iso_or_equiv
Os1 Os+4 0 0.13912 0.25 1 0 0.0
Cs1 Cs+1 0 0.40049 0.25 1 0 0.0
Cs2 Cs+1 0.5 0.25511 0.25 1 0 0.0
N1 N+1 0 0.0534 0.25 1 0 0.0
O1 O-2 0 -0.0086 0.25 1 0 0.0
O2 O-2 0.5 -0.055 -0.25 1 2 0.0
F1 F-1 0 0.2388 0.25 1 0 0.0
F2 F-1 0.2112 0.1485 0.0481 1 0 0.0
